data_1545014
loop_
_publ_author_name
'Xu, Jianchao'
'Wang, Hewen'

_publ_section_title
;
 3-(4-Amino-3-ethyl-5-sulfanylidene-4,5-dihydro-1<i>H</i>-1,2,4-triazol-1-yl)-1,3-diphenylpropan-1-one
;
_journal_coeditor_code SU4113
_journal_issue 1
_journal_name_full IUCrData
_journal_page_first x162001
_journal_paper_doi 10.1107/S2414314616020010
_journal_volume 2
_journal_year 2017
_chemical_formula_iupac 'C19 H20 N4 O S'
_chemical_formula_moiety 'C19 H20 N4 O S'
_chemical_formula_sum 'C19 H20 N4 O S'
_chemical_formula_weight 352.45
_chemical_name_systematic
3-(4-Amino-3-ethyl-5-sulfanylidene-4,5-dihydro-1<i>H</i>-1,2,4-triazol-1-yl)-1,3-diphenylpropan-1-one
_space_group_IT_number 14
_symmetry_cell_setting monoclinic
_symmetry_space_group_name_Hall '-P 2ybc'
_symmetry_space_group_name_H-M 'P 1 21/c 1'
_atom_sites_solution_hydrogens geom
_atom_sites_solution_primary direct
_atom_sites_solution_secondary difmap
_cell_angle_alpha 90.00
_cell_angle_beta 112.908(7)
_cell_angle_gamma 90.00
_cell_formula_units_Z 4
_cell_length_a 10.4024(15)
_cell_length_b 17.797(2)
_cell_length_c 10.2829(14)
_cell_measurement_reflns_used 6033
_cell_measurement_temperature 113(2)
_cell_measurement_theta_max 28.0
_cell_measurement_theta_min 2.1
_cell_volume 1753.5(4)
_computing_cell_refinement
;
CrystalClear (Rigaku/MSC, 2005)
;
_computing_data_collection
;
CrystalClear (Rigaku/MSC, 2005)
;
_computing_data_reduction
;
CrystalClear (Rigaku/MSC, 2005)
;
_computing_molecular_graphics
;
SHELXTL (Sheldrick, 2008) and Mercury (Macrae <i>et al.</i>,
2008)
;
_computing_publication_material
;
CrystalStructure (Rigaku/MSC, 2005)
;
_computing_structure_refinement
;
SHELXL97 (Sheldrick, 2008)
;
_computing_structure_solution
;
SHELXS97 (Sheldrick, 2008)
;
_diffrn_ambient_temperature 113(2)
_diffrn_detector_area_resol_mean 14.22
_diffrn_measured_fraction_theta_full 0.999
_diffrn_measured_fraction_theta_max 0.999
_diffrn_measurement_device_type 'Rigaku Saturn CCD area detector'
_diffrn_measurement_method '\f and \w scans'
_diffrn_radiation_monochromator multilayer
_diffrn_radiation_source 'rotating anode'
_diffrn_radiation_type 'Mo K\a'
_diffrn_radiation_wavelength 0.71073
_diffrn_reflns_av_R_equivalents 0.0607
_diffrn_reflns_av_sigmaI/netI 0.0666
_diffrn_reflns_limit_h_max 13
_diffrn_reflns_limit_h_min -13
_diffrn_reflns_limit_k_max 23
_diffrn_reflns_limit_k_min -23
_diffrn_reflns_limit_l_max 13
_diffrn_reflns_limit_l_min -13
_diffrn_reflns_number 18273
_diffrn_reflns_theta_full 27.93
_diffrn_reflns_theta_max 27.93
_diffrn_reflns_theta_min 2.13
_diffrn_standards_decay_% 0
_diffrn_standards_interval_count 0
_diffrn_standards_interval_time 0
_diffrn_standards_number 0
_exptl_absorpt_coefficient_mu 0.199
_exptl_absorpt_correction_T_max 0.9726
_exptl_absorpt_correction_T_min 0.9612
_exptl_absorpt_correction_type multi-scan
_exptl_absorpt_process_details
;
(CrystalClear; Rigaku/MSC, 2005)
;
_exptl_crystal_colour colorless
_exptl_crystal_density_diffrn 1.335
_exptl_crystal_density_method 'not measured'
_exptl_crystal_description prism
_exptl_crystal_F_000 744
_exptl_crystal_size_max 0.20
_exptl_crystal_size_mid 0.18
_exptl_crystal_size_min 0.14
_refine_diff_density_max 0.335
_refine_diff_density_min -0.326
_refine_ls_extinction_method none
_refine_ls_goodness_of_fit_ref 0.971
_refine_ls_hydrogen_treatment mixed
_refine_ls_matrix_type full
_refine_ls_number_parameters 233
_refine_ls_number_reflns 4199
_refine_ls_number_restraints 0
_refine_ls_restrained_S_all 0.971
_refine_ls_R_factor_all 0.0635
_refine_ls_R_factor_gt 0.0447
_refine_ls_shift/su_max 0.002
_refine_ls_shift/su_mean 0.000
_refine_ls_structure_factor_coef Fsqd
_refine_ls_weighting_details 'w=1/[\s^2^(Fo^2^)+(0.0439P)^2^+0.0000P] where P=(Fo^2^+2Fc^2^)/3'
_refine_ls_weighting_scheme calc
_refine_ls_wR_factor_gt 0.0903
_refine_ls_wR_factor_ref 0.0990
_reflns_number_gt 2965
_reflns_number_total 4199
_reflns_threshold_expression I>2\s(I)
_cod_data_source_file su4113sup1.cif
_cod_data_source_block I
_cod_original_sg_symbol_H-M 'P 21/c'
_cod_database_code 1545014

loop_
_symmetry_equiv_pos_as_xyz
'x, y, z'
'-x, y+1/2, -z+1/2'
'-x, -y, -z'
'x, -y-1/2, z-1/2'

loop_
_atom_site_type_symbol
_atom_site_label
_atom_site_fract_x
_atom_site_fract_y
_atom_site_fract_z
_atom_site_U_iso_or_equiv
_atom_site_adp_type
_atom_site_calc_flag
_atom_site_refinement_flags
_atom_site_occupancy
_atom_site_symmetry_multiplicity
S S1 0.12424(4) 0.20783(2) 0.57027(4) 0.02353(13) Uani d . 1 1
O O1 0.29173(11) 0.38597(6) 0.39457(12) 0.0258(3) Uani d . 1 1
N N1 0.09813(13) 0.35970(7) 0.53152(13) 0.0191(3) Uani d . 1 1
N N2 0.14589(13) 0.42626(7) 0.60247(14) 0.0215(3) Uani d . 1 1
N N3 0.22893(13) 0.32917(7) 0.74060(13) 0.0178(3) Uani d . 1 1
N N4 0.31459(14) 0.28805(8) 0.85958(15) 0.0225(3) Uani d . 1 1
H H4A 0.3163(17) 0.2402(11) 0.8276(19) 0.034 Uiso d . 1 1
H H4B 0.2634(19) 0.2836(10) 0.914(2) 0.034 Uiso d . 1 1
C C1 0.39700(16) 0.51862(10) 0.33197(17) 0.0236(4) Uani d . 1 1
H H1 0.4613 0.4798 0.3783 0.028 Uiso calc R 1 1
C C2 0.44514(17) 0.58554(10) 0.30018(18) 0.0274(4) Uani d . 1 1
H H2 0.5426 0.5931 0.3277 0.033 Uiso calc R 1 1
C C3 0.35281(18) 0.64159(10) 0.22870(19) 0.0300(4) Uani d . 1 1
H H3 0.3865 0.6873 0.2058 0.036 Uiso calc R 1 1
C C4 0.21096(18) 0.63089(10) 0.19061(19) 0.0293(4) Uani d . 1 1
H H4 0.1470 0.6690 0.1404 0.035 Uiso calc R 1 1
C C5 0.16246(17) 0.56481(9) 0.22558(18) 0.0243(4) Uani d . 1 1
H H5 0.0652 0.5583 0.2010 0.029 Uiso calc R 1 1
C C6 0.25453(15) 0.50757(9) 0.29653(16) 0.0203(4) Uani d . 1 1
C C7 0.20880(16) 0.43628(9) 0.33978(16) 0.0207(4) Uani d . 1 1
C C8 0.05603(16) 0.42832(9) 0.31349(17) 0.0212(4) Uani d . 1 1
H H8A 0.0012 0.4275 0.2103 0.025 Uiso calc R 1 1
H H8B 0.0267 0.4731 0.3522 0.025 Uiso calc R 1 1
C C9 0.02112(16) 0.35844(9) 0.37787(16) 0.0206(4) Uani d . 1 1
H H9 0.0539 0.3139 0.3401 0.025 Uiso calc R 1 1
C C10 -0.13554(16) 0.35072(9) 0.33486(17) 0.0196(4) Uani d . 1 1
C C11 -0.19972(17) 0.36120(9) 0.42884(18) 0.0248(4) Uani d . 1 1
H H11 -0.1447 0.3715 0.5253 0.030 Uiso calc R 1 1
C C12 -0.34399(17) 0.35674(10) 0.3831(2) 0.0289(4) Uani d . 1 1
H H12 -0.3871 0.3634 0.4485 0.035 Uiso calc R 1 1
C C13 -0.42453(17) 0.34270(10) 0.2433(2) 0.0290(4) Uani d . 1 1
H H13 -0.5233 0.3411 0.2116 0.035 Uiso calc R 1 1
C C14 -0.36106(17) 0.33084(10) 0.14891(19) 0.0275(4) Uani d . 1 1
H H14 -0.4162 0.3202 0.0527 0.033 Uiso calc R 1 1
C C15 -0.21747(16) 0.33454(9) 0.19507(18) 0.0247(4) Uani d . 1 1
H H15 -0.1743 0.3259 0.1302 0.030 Uiso calc R 1 1
C C16 0.14737(15) 0.29898(9) 0.61269(17) 0.0182(4) Uani d . 1 1
C C17 0.22746(16) 0.40574(9) 0.72990(16) 0.0188(4) Uani d . 1 1
C C18 0.31117(17) 0.45732(9) 0.84495(17) 0.0237(4) Uani d . 1 1
H H18A 0.3114 0.5075 0.8036 0.028 Uiso calc R 1 1
H H18B 0.4088 0.4391 0.8846 0.028 Uiso calc R 1 1
C C19 0.26191(17) 0.46595(10) 0.96465(17) 0.0251(4) Uani d . 1 1
H H19A 0.1654 0.4841 0.9272 0.038 Uiso calc R 1 1
H H19B 0.3218 0.5021 1.0336 0.038 Uiso calc R 1 1
H H19C 0.2666 0.4172 1.0107 0.038 Uiso calc R 1 1

loop_
_atom_site_aniso_label
_atom_site_aniso_U_11
_atom_site_aniso_U_22
_atom_site_aniso_U_33
_atom_site_aniso_U_12
_atom_site_aniso_U_13
_atom_site_aniso_U_23
S1 0.0290(2) 0.0178(2) 0.0220(2) -0.00271(18) 0.00791(19) -0.00223(17)
O1 0.0233(6) 0.0228(7) 0.0258(7) 0.0049(5) 0.0036(5) -0.0002(5)
N1 0.0200(7) 0.0175(7) 0.0163(7) 0.0003(6) 0.0033(6) -0.0006(6)
N2 0.0261(8) 0.0174(8) 0.0194(7) -0.0013(6) 0.0071(6) -0.0029(6)
N3 0.0174(7) 0.0180(7) 0.0151(7) -0.0009(6) 0.0033(6) -0.0003(6)
N4 0.0225(8) 0.0219(8) 0.0180(8) 0.0026(6) 0.0024(6) 0.0023(6)
C1 0.0221(8) 0.0313(10) 0.0166(8) 0.0037(7) 0.0067(7) -0.0026(7)
C2 0.0227(9) 0.0377(11) 0.0225(9) -0.0058(8) 0.0095(8) -0.0080(8)
C3 0.0379(11) 0.0257(10) 0.0296(10) -0.0080(8) 0.0164(9) -0.0049(8)
C4 0.0342(10) 0.0232(10) 0.0287(10) 0.0038(8) 0.0102(9) 0.0026(8)
C5 0.0214(9) 0.0264(10) 0.0245(9) 0.0004(7) 0.0082(8) -0.0015(7)
C6 0.0212(8) 0.0227(9) 0.0160(8) 0.0009(7) 0.0060(7) -0.0031(7)
C7 0.0229(9) 0.0235(10) 0.0138(8) 0.0007(7) 0.0050(7) -0.0050(7)
C8 0.0205(8) 0.0215(9) 0.0190(8) 0.0025(7) 0.0050(7) 0.0010(7)
C9 0.0224(8) 0.0225(9) 0.0138(8) 0.0023(7) 0.0034(7) -0.0008(7)
C10 0.0215(8) 0.0167(9) 0.0190(8) 0.0011(7) 0.0059(7) 0.0015(7)
C11 0.0273(9) 0.0249(10) 0.0213(9) 0.0024(7) 0.0086(8) -0.0029(7)
C12 0.0299(10) 0.0260(10) 0.0342(11) 0.0054(8) 0.0163(9) 0.0004(8)
C13 0.0208(9) 0.0238(10) 0.0389(11) 0.0002(7) 0.0080(9) 0.0048(8)
C14 0.0263(9) 0.0250(10) 0.0258(10) -0.0048(8) 0.0043(8) 0.0012(8)
C15 0.0270(9) 0.0241(10) 0.0224(9) -0.0021(7) 0.0090(8) 0.0002(7)
C16 0.0152(8) 0.0207(9) 0.0179(8) -0.0002(6) 0.0055(7) -0.0005(7)
C17 0.0200(8) 0.0192(9) 0.0175(8) -0.0012(7) 0.0076(7) -0.0008(7)
C18 0.0269(9) 0.0208(9) 0.0218(9) -0.0046(7) 0.0076(8) -0.0039(7)
C19 0.0274(9) 0.0254(10) 0.0196(9) -0.0017(7) 0.0059(8) -0.0042(7)

loop_
_atom_type_symbol
_atom_type_description
_atom_type_scat_dispersion_real
_atom_type_scat_dispersion_imag
_atom_type_scat_source
C C 0.0033 0.0016
; International Tables
Vol. C, Tables 4.2.6.8 and 6.1.1.4
;
H H 0.0000 0.0000
; International Tables
Vol. C, Tables 4.2.6.8 and 6.1.1.4
;
N N 0.0061 0.0033
; International Tables
Vol. C, Tables 4.2.6.8 and 6.1.1.4
;
O O 0.0106 0.0060
; International Tables
Vol. C, Tables 4.2.6.8 and 6.1.1.4
;
S S 0.1246 0.1234
; International Tables
Vol. C, Tables 4.2.6.8 and 6.1.1.4
;

loop_
_geom_angle_atom_site_label_1
_geom_angle_atom_site_label_2
_geom_angle_atom_site_label_3
_geom_angle
C16 N1 N2 113.07(12)
C16 N1 C9 125.08(13)
N2 N1 C9 121.09(12)
C17 N2 N1 104.50(13)
C17 N3 C16 109.34(13)
C17 N3 N4 124.91(13)
C16 N3 N4 125.31(13)
N3 N4 H4A 105.5(11)
N3 N4 H4B 104.8(11)
H4A N4 H4B 103.7(15)
C2 C1 C6 120.42(15)
C2 C1 H1 119.8
C6 C1 H1 119.8
C1 C2 C3 120.54(16)
C1 C2 H2 119.7
C3 C2 H2 119.7
C2 C3 C4 119.66(17)
C2 C3 H3 120.2
C4 C3 H3 120.2
C5 C4 C3 120.03(16)
C5 C4 H4 120.0
C3 C4 H4 120.0
C4 C5 C6 120.82(16)
C4 C5 H5 119.6
C6 C5 H5 119.6
C5 C6 C1 118.49(15)
C5 C6 C7 123.16(14)
C1 C6 C7 118.33(14)
O1 C7 C6 121.02(15)
O1 C7 C8 121.32(15)
C6 C7 C8 117.67(13)
C7 C8 C9 114.34(13)
C7 C8 H8A 108.7
C9 C8 H8A 108.7
C7 C8 H8B 108.7
C9 C8 H8B 108.7
H8A C8 H8B 107.6
N1 C9 C8 109.51(13)
N1 C9 C10 112.89(13)
C8 C9 C10 111.02(12)
N1 C9 H9 107.7
C8 C9 H9 107.7
C10 C9 H9 107.7
C11 C10 C15 118.87(15)
C11 C10 C9 122.59(14)
C15 C10 C9 118.52(14)
C10 C11 C12 120.46(16)
C10 C11 H11 119.8
C12 C11 H11 119.8
C13 C12 C11 120.14(17)
C13 C12 H12 119.9
C11 C12 H12 119.9
C12 C13 C14 119.80(15)
C12 C13 H13 120.1
C14 C13 H13 120.1
C15 C14 C13 119.88(16)
C15 C14 H14 120.1
C13 C14 H14 120.1
C14 C15 C10 120.81(16)
C14 C15 H15 119.6
C10 C15 H15 119.6
N1 C16 N3 103.06(13)
N1 C16 S1 129.69(12)
N3 C16 S1 127.19(12)
N2 C17 N3 110.01(13)
N2 C17 C18 125.30(15)
N3 C17 C18 124.64(14)
C17 C18 C19 115.59(14)
C17 C18 H18A 108.4
C19 C18 H18A 108.4
C17 C18 H18B 108.4
C19 C18 H18B 108.4
H18A C18 H18B 107.4
C18 C19 H19A 109.5
C18 C19 H19B 109.5
H19A C19 H19B 109.5
C18 C19 H19C 109.5
H19A C19 H19C 109.5
H19B C19 H19C 109.5

loop_
_geom_bond_atom_site_label_1
_geom_bond_atom_site_label_2
_geom_bond_distance
S1 C16 1.6727(16)
O1 C7 1.2185(18)
N1 C16 1.3394(19)
N1 N2 1.3784(17)
N1 C9 1.4674(19)
N2 C17 1.3057(19)
N3 C17 1.367(2)
N3 C16 1.3674(19)
N3 N4 1.4063(18)
N4 H4A 0.916(19)
N4 H4B 0.91(2)
C1 C2 1.380(2)
C1 C6 1.396(2)
C1 H1 0.9500
C2 C3 1.381(2)
C2 H2 0.9500
C3 C4 1.385(2)
C3 H3 0.9500
C4 C5 1.381(2)
C4 H4 0.9500
C5 C6 1.394(2)
C5 H5 0.9500
C6 C7 1.483(2)
C7 C8 1.511(2)
C8 C9 1.518(2)
C8 H8A 0.9900
C8 H8B 0.9900
C9 C10 1.520(2)
C9 H9 1.0000
C10 C11 1.385(2)
C10 C15 1.386(2)
C11 C12 1.389(2)
C11 H11 0.9500
C12 C13 1.376(2)
C12 H12 0.9500
C13 C14 1.386(2)
C13 H13 0.9500
C14 C15 1.382(2)
C14 H14 0.9500
C15 H15 0.9500
C17 C18 1.483(2)
C18 C19 1.514(2)
C18 H18A 0.9900
C18 H18B 0.9900
C19 H19A 0.9800
C19 H19B 0.9800
C19 H19C 0.9800

loop_
_geom_hbond_atom_site_label_D
_geom_hbond_atom_site_label_H
_geom_hbond_atom_site_label_A
_geom_hbond_site_symmetry_A
_geom_hbond_distance_DH
_geom_hbond_distance_HA
_geom_hbond_distance_DA
_geom_hbond_angle_DHA
N4 H4A O1 4_566 0.92(2) 2.39(2) 3.138(2) 139(2)
N4 H4B S1 4_566 0.91(2) 2.55(2) 3.458(2) 172(2)
C19 H19C S1 4_566 0.98 2.87 3.743(2) 149
C12 H12 Cg2 3_566 0.95 2.97 3.711(2) 136
C18 H18A Cg3 3_566 0.99 2.75 3.7275(18) 170
C19 H19B Cg2 1_556 0.98 2.75 3.5032(19) 134
C2 H2 Cg1 3_666 0.95 2.99 3.924(2) 168

loop_
_geom_torsion_atom_site_label_1
_geom_torsion_atom_site_label_2
_geom_torsion_atom_site_label_3
_geom_torsion_atom_site_label_4
_geom_torsion
C16 N1 N2 C17 0.60(18)
C9 N1 N2 C17 -169.86(13)
C6 C1 C2 C3 -2.2(3)
C1 C2 C3 C4 1.0(3)
C2 C3 C4 C5 0.8(3)
C3 C4 C5 C6 -1.4(3)
C4 C5 C6 C1 0.2(2)
C4 C5 C6 C7 178.47(16)
C2 C1 C6 C5 1.5(2)
C2 C1 C6 C7 -176.78(15)
C5 C6 C7 O1 175.84(15)
C1 C6 C7 O1 -5.9(2)
C5 C6 C7 C8 -4.1(2)
C1 C6 C7 C8 174.09(14)
O1 C7 C8 C9 7.7(2)
C6 C7 C8 C9 -172.31(14)
C16 N1 C9 C8 -146.40(15)
N2 N1 C9 C8 22.87(19)
C16 N1 C9 C10 89.36(18)
N2 N1 C9 C10 -101.38(16)
C7 C8 C9 N1 60.17(17)
C7 C8 C9 C10 -174.50(13)
N1 C9 C10 C11 13.9(2)
C8 C9 C10 C11 -109.55(17)
N1 C9 C10 C15 -167.92(14)
C8 C9 C10 C15 68.66(19)
C15 C10 C11 C12 -1.0(2)
C9 C10 C11 C12 177.20(16)
C10 C11 C12 C13 -0.8(3)
C11 C12 C13 C14 1.9(3)
C12 C13 C14 C15 -1.2(3)
C13 C14 C15 C10 -0.6(3)
C11 C10 C15 C14 1.7(2)
C9 C10 C15 C14 -176.58(15)
N2 N1 C16 N3 0.44(17)
C9 N1 C16 N3 170.45(13)
N2 N1 C16 S1 -176.68(12)
C9 N1 C16 S1 -6.7(2)
C17 N3 C16 N1 -1.28(17)
N4 N3 C16 N1 -173.98(14)
C17 N3 C16 S1 175.93(12)
N4 N3 C16 S1 3.2(2)
N1 N2 C17 N3 -1.40(17)
N1 N2 C17 C18 176.23(15)
C16 N3 C17 N2 1.76(18)
N4 N3 C17 N2 174.50(14)
C16 N3 C17 C18 -175.88(15)
N4 N3 C17 C18 -3.1(2)
N2 C17 C18 C19 109.40(19)
N3 C17 C18 C19 -73.3(2)

_cod_database_fobs_code 1545014
